data_4339533
loop_
_publ_author_name
'Bera, Tarun K.'
'Iyer, Ratnasabapathy G.'
'Malliakas, Christos D.'
'Kanatzidis, Mercouri G.'

_publ_section_title
;
 Eu3(AsS4)2 and AxEu(3-y)As(5-z)S10 (A = Li, Na): compounds with simple
 and complex thioarsenate building blocks.
;
_journal_issue 21
_journal_name_full 'Inorganic chemistry'
_journal_page_first 8466
_journal_page_last 8468
_journal_paper_doi 10.1021/ic701067r
_journal_volume 46
_journal_year 2007
_chemical_formula_sum 'As4.43 Eu3 Li0.73 S10'
_chemical_formula_weight 1113.48
_chemical_name_systematic
; 
 ? 
;
_space_group_IT_number 14
_symmetry_space_group_name_Hall '-P 2ybc'
_symmetry_space_group_name_H-M 'P 1 21/c 1'
_atom_sites_solution_hydrogens geom
_atom_sites_solution_primary direct
_atom_sites_solution_secondary difmap
_audit_creation_method SHELXL-97
_cell_angle_alpha 90.00
_cell_angle_beta 99.78(3)
_cell_angle_gamma 90.00
_cell_formula_units_Z 4
_cell_length_a 8.4565(3)
_cell_length_b 7.8249(3)
_cell_length_c 24.6170(11)
_cell_measurement_temperature 293(2)
_cell_volume 1605.27(18)
_computing_structure_refinement 'SHELXL-97 (Sheldrick, 1997)'
_computing_structure_solution 'SHELXS-97 (Sheldrick, 1990)'
_diffrn_ambient_temperature 293(2)
_diffrn_measured_fraction_theta_full 0.976
_diffrn_measured_fraction_theta_max 0.976
_diffrn_radiation_monochromator graphite
_diffrn_radiation_source 'fine-focus sealed tube'
_diffrn_radiation_type MoK\a
_diffrn_radiation_wavelength 0.71073
_diffrn_reflns_av_R_equivalents 0.0726
_diffrn_reflns_av_sigmaI/netI 0.0497
_diffrn_reflns_limit_h_max 10
_diffrn_reflns_limit_h_min -11
_diffrn_reflns_limit_k_max 10
_diffrn_reflns_limit_k_min -10
_diffrn_reflns_limit_l_max 33
_diffrn_reflns_limit_l_min -32
_diffrn_reflns_number 10849
_diffrn_reflns_theta_full 29.41
_diffrn_reflns_theta_max 29.41
_diffrn_reflns_theta_min 1.68
_exptl_absorpt_coefficient_mu 21.912
_exptl_crystal_density_diffrn 4.607
_exptl_crystal_density_method 'not measured'
_exptl_crystal_F_000 1990
_refine_diff_density_max 5.930
_refine_diff_density_min -3.144
_refine_diff_density_rms 0.439
_refine_ls_extinction_method none
_refine_ls_goodness_of_fit_ref 1.074
_refine_ls_hydrogen_treatment mixed
_refine_ls_matrix_type full
_refine_ls_number_parameters 169
_refine_ls_number_reflns 4320
_refine_ls_number_restraints 1
_refine_ls_restrained_S_all 1.074
_refine_ls_R_factor_all 0.0425
_refine_ls_R_factor_gt 0.0366
_refine_ls_shift/su_max 0.024
_refine_ls_shift/su_mean 0.002
_refine_ls_structure_factor_coef Fsqd
_refine_ls_weighting_details 'calc w=1/[\s^2^(Fo^2^)+(0.0507P)^2^+12.3525P] where P=(Fo^2^+2Fc^2^)/3'
_refine_ls_weighting_scheme calc
_refine_ls_wR_factor_gt 0.0938
_refine_ls_wR_factor_ref 0.0966
_reflns_number_gt 3897
_reflns_number_total 4320
_reflns_threshold_expression >2sigma(I)
_cod_data_source_file ic701067r-file005.cif
_cod_data_source_block lip21c
_cod_original_cell_volume 1605.26(11)
_cod_database_code 4339533

loop_
_symmetry_equiv_pos_as_xyz
'x, y, z'
'-x, y+1/2, -z+1/2'
'-x, -y, -z'
'x, -y-1/2, z-1/2'

loop_
_atom_site_label
_atom_site_type_symbol
_atom_site_fract_x
_atom_site_fract_y
_atom_site_fract_z
_atom_site_U_iso_or_equiv
_atom_site_adp_type
_atom_site_occupancy
_atom_site_symmetry_multiplicity
_atom_site_calc_flag
_atom_site_refinement_flags
Eu1 Eu 0.08642(4) 0.12656(5) 0.432286(14) 0.00826(9) Uani 1 1 d .
Eu2 Eu 0.47221(4) 0.27368(4) 0.201029(14) 0.00581(9) Uani 1 1 d .
Eu3 Eu 0.02673(4) 0.77399(4) 0.296921(14) 0.00625(9) Uani 1 1 d .
As1 As 0.29548(8) 0.34524(9) 0.34003(3) 0.00516(14) Uani 1 1 d .
As2 As 0.25583(8) 0.82589(9) 0.14875(3) 0.00495(13) Uani 1 1 d .
As3 As 0.13898(8) 0.16741(9) 0.06044(3) 0.00586(14) Uani 1 1 d .
As4 As 0.69426(11) 0.16123(11) 0.04509(4) 0.0132(3) Uani 0.908(4) 1 d P
As5 As 0.43003(18) 0.5240(2) 0.04870(6) 0.0129(5) Uani 0.523(5) 1 d P
S1 S 0.0903(2) 0.1677(2) 0.31752(7) 0.0058(3) Uani 1 1 d .
S2 S 0.5076(2) 0.1719(2) 0.32572(7) 0.0083(3) Uani 1 1 d .
S3 S 0.2616(2) 0.5036(2) 0.26374(7) 0.0061(3) Uani 1 1 d .
S4 S 0.74843(19) 0.4756(2) 0.27553(6) 0.0060(3) Uani 1 1 d .
S5 S 0.3693(2) 0.0174(2) 0.09843(7) 0.0061(3) Uani 1 1 d .
S6 S 0.0466(2) 0.5162(2) 0.40556(7) 0.0071(3) Uani 1 1 d .
S7 S 0.1740(2) 0.3849(2) 0.11922(7) 0.0064(3) Uani 1 1 d .
S8 S 0.6884(2) 0.3460(2) 0.11312(7) 0.0093(3) Uani 1 1 d .
S9 S 0.1795(2) 0.6702(2) 0.00744(7) 0.0088(3) Uani 1 1 d .
S10 S 0.4142(2) 0.2041(2) 0.48911(7) 0.0109(3) Uani 1 1 d .
Li1 Li 0.642(2) 0.062(2) 0.0308(7) 0.0132(3) Uani 0.729(14) 1 d P

loop_
_atom_site_aniso_label
_atom_site_aniso_U_11
_atom_site_aniso_U_22
_atom_site_aniso_U_33
_atom_site_aniso_U_23
_atom_site_aniso_U_13
_atom_site_aniso_U_12
Eu1 0.00889(17) 0.00979(17) 0.00657(16) 0.00007(12) 0.00268(12) -0.00097(12)
Eu2 0.00495(16) 0.00561(17) 0.00702(16) -0.00078(11) 0.00149(12) -0.00002(11)
Eu3 0.00552(17) 0.00685(18) 0.00652(16) -0.00180(11) 0.00143(13) 0.00050(11)
As1 0.0052(3) 0.0053(3) 0.0053(3) -0.0003(2) 0.0020(2) -0.0005(2)
As2 0.0055(3) 0.0048(3) 0.0049(3) -0.0006(2) 0.0022(2) -0.0006(2)
As3 0.0074(3) 0.0064(3) 0.0044(3) 0.0007(2) 0.0027(2) 0.0006(2)
As4 0.0212(5) 0.0062(4) 0.0133(4) -0.0051(3) 0.0063(3) -0.0050(3)
As5 0.0131(8) 0.0127(8) 0.0135(8) 0.0000(5) 0.0040(6) -0.0005(5)
S1 0.0051(7) 0.0058(7) 0.0070(7) 0.0010(5) 0.0024(6) 0.0006(5)
S2 0.0058(7) 0.0051(7) 0.0151(8) -0.0018(6) 0.0048(6) -0.0011(6)
S3 0.0071(7) 0.0059(7) 0.0059(6) 0.0011(5) 0.0025(5) 0.0000(5)
S4 0.0058(7) 0.0079(7) 0.0046(6) 0.0013(5) 0.0019(5) 0.0000(6)
S5 0.0061(7) 0.0055(7) 0.0073(7) 0.0006(5) 0.0026(6) -0.0004(5)
S6 0.0063(7) 0.0079(7) 0.0077(7) -0.0001(6) 0.0024(6) 0.0018(6)
S7 0.0082(7) 0.0051(7) 0.0058(7) -0.0002(5) 0.0006(6) 0.0012(6)
S8 0.0097(7) 0.0095(8) 0.0078(7) -0.0014(6) -0.0008(6) 0.0017(6)
S9 0.0095(7) 0.0066(7) 0.0104(7) -0.0016(6) 0.0019(6) -0.0016(6)
S10 0.0111(8) 0.0115(8) 0.0106(8) 0.0007(6) 0.0032(6) 0.0027(6)
Li1 0.0212(5) 0.0062(4) 0.0133(4) -0.0051(3) 0.0063(3) -0.0050(3)

loop_
_atom_type_symbol
_atom_type_description
_atom_type_scat_dispersion_real
_atom_type_scat_dispersion_imag
_atom_type_scat_source
Li Li -0.0003 0.0001 'International Tables Vol C Tables 4.2.6.8 and 6.1.1.4'
S S 0.1246 0.1234 'International Tables Vol C Tables 4.2.6.8 and 6.1.1.4'
As As 0.0499 2.0058 'International Tables Vol C Tables 4.2.6.8 and 6.1.1.4'
Eu Eu -0.1578 3.6682 'International Tables Vol C Tables 4.2.6.8 and 6.1.1.4'

loop_
_geom_angle_atom_site_label_1
_geom_angle_atom_site_label_2
_geom_angle_atom_site_label_3
_geom_angle
_geom_angle_site_symmetry_1
_geom_angle_site_symmetry_3
S1 Eu1 S9 129.11(5) . 2_545
S1 Eu1 S10 106.20(6) . .
S9 Eu1 S10 118.58(5) 2_545 .
S1 Eu1 S9 130.94(5) . 4_566
S9 Eu1 S9 85.45(5) 2_545 4_566
S10 Eu1 S9 74.86(5) . 4_566
S1 Eu1 S7 77.55(5) . 2_545
S9 Eu1 S7 73.51(5) 2_545 2_545
S10 Eu1 S7 152.83(5) . 2_545
S9 Eu1 S7 82.51(5) 4_566 2_545
S1 Eu1 S6 72.54(5) . .
S9 Eu1 S6 85.88(5) 2_545 .
S10 Eu1 S6 87.59(5) . .
S9 Eu1 S6 153.58(5) 4_566 .
S7 Eu1 S6 118.60(5) 2_545 .
S1 Eu1 S8 68.08(5) . 2_645
S9 Eu1 S8 143.79(5) 2_545 2_645
S10 Eu1 S8 75.05(5) . 2_645
S9 Eu1 S8 64.99(5) 4_566 2_645
S7 Eu1 S8 81.91(5) 2_545 2_645
S6 Eu1 S8 129.75(4) . 2_645
S1 Eu1 As3 145.07(4) . 4_566
S9 Eu1 As3 58.59(4) 2_545 4_566
S10 Eu1 As3 60.84(4) . 4_566
S9 Eu1 As3 79.65(4) 4_566 4_566
S7 Eu1 As3 129.75(4) 2_545 4_566
S6 Eu1 As3 74.53(3) . 4_566
S8 Eu1 As3 129.26(4) 2_645 4_566
S1 Eu1 As1 38.69(4) . .
S9 Eu1 As1 141.31(4) 2_545 .
S10 Eu1 As1 70.95(4) . .
S9 Eu1 As1 131.58(4) 4_566 .
S7 Eu1 As1 116.20(4) 2_545 .
S6 Eu1 As1 56.08(3) . .
S8 Eu1 As1 73.67(4) 2_645 .
As3 Eu1 As1 110.72(2) 4_566 .
S1 Eu1 As2 62.79(4) . 2_545
S9 Eu1 As2 67.20(4) 2_545 2_545
S10 Eu1 As2 141.29(4) . 2_545
S9 Eu1 As2 141.79(4) 4_566 2_545
S7 Eu1 As2 64.87(4) 2_545 2_545
S6 Eu1 As2 53.84(3) . 2_545
S8 Eu1 As2 124.87(3) 2_645 2_545
As3 Eu1 As2 105.55(3) 4_566 2_545
As1 Eu1 As2 82.921(19) . 2_545
S1 Eu1 Eu3 47.32(3) . 1_545
S9 Eu1 Eu3 118.12(4) 2_545 1_545
S10 Eu1 Eu3 118.56(4) . 1_545
S9 Eu1 Eu3 88.00(4) 4_566 1_545
S7 Eu1 Eu3 44.64(3) 2_545 1_545
S6 Eu1 Eu3 118.01(3) . 1_545
S8 Eu1 Eu3 44.92(3) 2_645 1_545
As3 Eu1 Eu3 167.360(16) 4_566 1_545
As1 Eu1 Eu3 79.543(16) . 1_545
As2 Eu1 Eu3 82.53(2) 2_545 1_545
S1 Eu1 Eu1 151.11(4) . 3_556
S9 Eu1 Eu1 43.38(4) 2_545 3_556
S10 Eu1 Eu1 98.14(4) . 3_556
S9 Eu1 Eu1 42.07(3) 4_566 3_556
S7 Eu1 Eu1 73.71(3) 2_545 3_556
S6 Eu1 Eu1 124.67(3) . 3_556
S8 Eu1 Eu1 104.54(4) 2_645 3_556
As3 Eu1 Eu1 61.702(15) 4_566 3_556
As1 Eu1 Eu1 169.09(2) . 3_556
As2 Eu1 Eu1 106.32(2) 2_545 3_556
Eu3 Eu1 Eu1 107.023(14) 1_545 3_556
S7 Eu2 S4 83.24(5) . 2_645
S7 Eu2 S3 148.40(5) . 2_645
S4 Eu2 S3 82.32(4) 2_645 2_645
S7 Eu2 S8 90.37(5) . .
S4 Eu2 S8 135.15(5) 2_645 .
S3 Eu2 S8 80.46(5) 2_645 .
S7 Eu2 S3 71.77(4) . .
S4 Eu2 S3 85.97(4) 2_645 .
S3 Eu2 S3 134.66(2) 2_645 .
S8 Eu2 S3 133.75(5) . .
S7 Eu2 S2 130.13(5) . .
S4 Eu2 S2 65.63(5) 2_645 .
S3 Eu2 S2 67.00(5) 2_645 .
S8 Eu2 S2 139.20(5) . .
S3 Eu2 S2 68.26(5) . .
S7 Eu2 S4 133.35(5) . .
S4 Eu2 S4 132.92(3) 2_645 .
S3 Eu2 S4 75.34(5) 2_645 .
S8 Eu2 S4 81.26(4) . .
S3 Eu2 S4 81.45(4) . .
S2 Eu2 S4 67.56(5) . .
S7 Eu2 S2 69.86(5) . 2_655
S4 Eu2 S2 145.75(4) 2_645 2_655
S3 Eu2 S2 131.33(5) 2_645 2_655
S8 Eu2 S2 67.75(4) . 2_655
S3 Eu2 S2 66.07(4) . 2_655
S2 Eu2 S2 116.73(5) . 2_655
S4 Eu2 S2 64.48(5) . 2_655
S7 Eu2 S5 65.22(5) . .
S4 Eu2 S5 65.63(4) 2_645 .
S3 Eu2 S5 83.22(5) 2_645 .
S8 Eu2 S5 71.40(4) . .
S3 Eu2 S5 130.18(4) . .
S2 Eu2 S5 125.21(4) . .
S4 Eu2 S5 147.66(4) . .
S2 Eu2 S5 117.49(5) 2_655 .
S7 Eu2 Eu3 45.44(3) . 2_545
S4 Eu2 Eu3 50.60(3) 2_645 2_545
S3 Eu2 Eu3 132.47(3) 2_645 2_545
S8 Eu2 Eu3 135.51(4) . 2_545
S3 Eu2 Eu3 48.61(3) . 2_545
S2 Eu2 Eu3 85.29(4) . 2_545
S4 Eu2 Eu3 129.61(3) . 2_545
S2 Eu2 Eu3 95.18(3) 2_655 2_545
S5 Eu2 Eu3 82.68(4) . 2_545
S7 Eu2 Eu3 135.77(3) . 2_645
S4 Eu2 Eu3 129.15(3) 2_645 2_645
S3 Eu2 Eu3 47.08(3) 2_645 2_645
S8 Eu2 Eu3 45.78(4) . 2_645
S3 Eu2 Eu3 130.46(4) . 2_645
S2 Eu2 Eu3 93.42(4) . 2_645
S4 Eu2 Eu3 49.33(3) . 2_645
S2 Eu2 Eu3 85.03(3) 2_655 2_645
S5 Eu2 Eu3 98.41(4) . 2_645
Eu3 Eu2 Eu3 178.650(12) 2_545 2_645
S1 Eu3 S7 126.87(5) 2 2
S1 Eu3 S8 147.90(5) 2 2_655
S7 Eu3 S8 85.20(5) 2 2_655
S1 Eu3 S3 71.44(5) 2 .
S7 Eu3 S3 146.74(5) 2 .
S8 Eu3 S3 81.64(5) 2_655 .
S1 Eu3 S1 116.77(4) 2 1_565
S7 Eu3 S1 73.09(4) 2 1_565
S8 Eu3 S1 66.98(5) 2_655 1_565
S3 Eu3 S1 127.50(4) . 1_565
S1 Eu3 S3 66.73(5) 2 2
S7 Eu3 S3 71.56(4) 2 2
S8 Eu3 S3 133.32(5) 2_655 2
S3 Eu3 S3 137.17(2) . 2
S1 Eu3 S3 67.71(4) 1_565 2
S1 Eu3 S4 75.12(5) 2 2_655
S7 Eu3 S4 133.65(5) 2 2_655
S8 Eu3 S4 81.01(4) 2_655 2_655
S3 Eu3 S4 74.01(4) . 2_655
S1 Eu3 S4 60.76(4) 1_565 2_655
S3 Eu3 S4 86.64(4) 2 2_655
S1 Eu3 S4 62.07(5) 2 1_455
S7 Eu3 S4 80.99(4) 2 1_455
S8 Eu3 S4 134.85(5) 2_655 1_455
S3 Eu3 S4 86.94(4) . 1_455
S1 Eu3 S4 144.68(4) 1_565 1_455
S3 Eu3 S4 81.71(4) 2 1_455
S4 Eu3 S4 136.84(3) 2_655 1_455
S1 Eu3 S6 124.08(5) 2 .
S7 Eu3 S6 65.29(4) 2 .
S8 Eu3 S6 66.48(5) 2_655 .
S3 Eu3 S6 81.45(4) . .
S1 Eu3 S6 118.59(4) 1_565 .
S3 Eu3 S6 130.35(4) 2 .
S4 Eu3 S6 141.69(4) 2_655 .
S4 Eu3 S6 68.68(5) 1_455 .
S1 Eu3 Eu2 80.63(4) 2 2
S7 Eu3 Eu2 46.59(4) 2 2
S8 Eu3 Eu2 131.40(4) 2_655 2
S3 Eu3 Eu2 133.40(3) . 2
S1 Eu3 Eu2 98.15(3) 1_565 2
S3 Eu3 Eu2 47.20(3) 2 2
S4 Eu3 Eu2 133.55(3) 2_655 2
S4 Eu3 Eu2 46.69(3) 1_455 2
S6 Eu3 Eu2 84.52(4) . 2
S1 Eu3 Eu2 100.64(4) 2 2_655
S7 Eu3 Eu2 132.20(4) 2 2_655
S8 Eu3 Eu2 47.32(4) 2_655 2_655
S3 Eu3 Eu2 47.02(3) . 2_655
S1 Eu3 Eu2 81.70(3) 1_565 2_655
S3 Eu3 Eu2 133.70(3) 2 2_655
S4 Eu3 Eu2 47.50(3) 2_655 2_655
S4 Eu3 Eu2 133.53(3) 1_455 2_655
S6 Eu3 Eu2 94.37(4) . 2_655
Eu2 Eu3 Eu2 178.652(12) 2 2_655
S1 Eu3 Eu1 154.36(3) 2 1_565
S7 Eu3 Eu1 44.64(3) 2 1_565
S8 Eu3 Eu1 48.67(4) 2_655 1_565
S3 Eu3 Eu1 130.28(4) . 1_565
S1 Eu3 Eu1 41.62(3) 1_565 1_565
S3 Eu3 Eu1 88.92(4) 2 1_565
S4 Eu3 Eu1 96.44(3) 2_655 1_565
S4 Eu3 Eu1 124.53(3) 1_455 1_565
S6 Eu3 Eu1 77.44(3) . 1_565
Eu2 Eu3 Eu1 88.69(2) 2 1_565
Eu2 Eu3 Eu1 90.32(2) 2_655 1_565
S1 As1 S3 98.90(7) . .
S1 As1 S2 100.83(7) . .
S3 As1 S2 100.89(7) . .
S1 As1 Eu1 53.41(4) . .
S3 As1 Eu1 143.30(5) . .
S2 As1 Eu1 107.29(5) . .
S4 As2 S5 100.40(7) 2_655 1_565
S4 As2 S2 100.55(7) 2_655 2_655
S5 As2 S2 93.77(7) 1_565 2_655
S4 As2 Eu1 125.03(5) 2_655 2
S5 As2 Eu1 111.20(5) 1_565 2
S2 As2 Eu1 120.07(5) 2_655 2
S7 As3 S6 100.70(7) . 2_545
S7 As3 S5 96.58(7) . .
S6 As3 S5 100.07(7) 2_545 .
S7 As3 Eu1 102.51(5) . 4_565
S6 As3 Eu1 126.18(5) 2_545 4_565
S5 As3 Eu1 124.26(5) . 4_565
Li1 As4 S8 139.0(11) . .
Li1 As4 S9 121.2(11) . 3_665
S8 As4 S9 97.23(7) . 3_665
Li1 As4 S6 97.0(12) . 2_645
S8 As4 S6 93.27(7) . 2_645
S9 As4 S6 94.63(7) 3_665 2_645
S10 As5 S10 101.43(8) 2_655 4_565
S10 As5 S9 93.55(8) 2_655 .
S10 As5 S9 98.30(9) 4_565 .
S10 As5 As5 51.69(7) 2_655 3_665
S10 As5 As5 49.74(6) 4_565 3_665
S9 As5 As5 99.42(9) . 3_665
As1 S1 Eu1 87.90(6) . .
As1 S1 Eu3 100.59(6) . 2_545
Eu1 S1 Eu3 157.30(6) . 2_545
As1 S1 Eu3 139.17(7) . 1_545
Eu1 S1 Eu3 91.07(5) . 1_545
Eu3 S1 Eu3 95.84(5) 2_545 1_545
As1 S2 As2 107.89(7) . 2_645
As1 S2 Eu2 93.01(6) . .
As2 S2 Eu2 93.88(6) 2_645 .
As1 S2 Eu2 132.09(7) . 2_645
As2 S2 Eu2 119.12(7) 2_645 2_645
Eu2 S2 Eu2 92.61(5) . 2_645
As1 S3 Eu2 99.21(6) . 2_655
As1 S3 Eu3 98.83(6) . .
Eu2 S3 Eu3 85.90(4) 2_655 .
As1 S3 Eu2 95.39(6) . .
Eu2 S3 Eu2 94.78(4) 2_655 .
Eu3 S3 Eu2 165.47(6) . .
As1 S3 Eu3 93.43(6) . 2_545
Eu2 S3 Eu3 167.36(6) 2_655 2_545
Eu3 S3 Eu3 91.98(4) . 2_545
Eu2 S3 Eu3 84.18(4) . 2_545
As2 S4 Eu2 98.36(6) 2_645 2_655
As2 S4 Eu2 96.26(6) 2_645 .
Eu2 S4 Eu2 94.34(4) 2_655 .
As2 S4 Eu3 107.62(6) 2_645 2_645
Eu2 S4 Eu3 154.02(6) 2_655 2_645
Eu2 S4 Eu3 83.17(4) . 2_645
As2 S4 Eu3 110.79(7) 2_645 1_655
Eu2 S4 Eu3 82.71(4) 2_655 1_655
Eu2 S4 Eu3 152.94(6) . 1_655
Eu3 S4 Eu3 87.87(4) 2_645 1_655
As2 S5 As3 98.66(7) 1_545 .
As2 S5 Eu2 93.80(5) 1_545 .
As3 S5 Eu2 95.57(6) . .
As3 S6 As4 100.65(7) 2 2_655
As3 S6 Li1 111.8(4) 2 2_655
As4 S6 Li1 19.0(4) 2_655 2_655
As3 S6 Eu1 119.62(7) 2 .
As4 S6 Eu1 106.11(6) 2_655 .
Li1 S6 Eu1 87.1(4) 2_655 .
As3 S6 Eu3 92.13(6) 2 .
As4 S6 Eu3 91.99(6) 2_655 .
Li1 S6 Eu3 106.3(4) 2_655 .
Eu1 S6 Eu3 138.48(6) . .
As3 S7 Eu3 101.39(6) . 2_545
As3 S7 Eu1 101.51(6) . 2
Eu3 S7 Eu1 90.72(5) 2_545 2
As3 S7 Eu2 102.35(6) . .
Eu3 S7 Eu2 87.97(4) 2_545 .
Eu1 S7 Eu2 155.88(6) 2 .
As4 S8 Li1 11.9(4) . .
As4 S8 Eu3 108.25(7) . 2_645
Li1 S8 Eu3 110.7(4) . 2_645
As4 S8 Eu2 119.81(7) . .
Li1 S8 Eu2 108.0(4) . .
Eu3 S8 Eu2 86.91(5) 2_645 .
As4 S8 Eu1 95.27(6) . 2_655
Li1 S8 Eu1 106.9(4) . 2_655
Eu3 S8 Eu1 86.40(5) 2_645 2_655
Eu2 S8 Eu1 144.59(6) . 2_655
As4 S9 As5 92.88(8) 3_665 .
As4 S9 Li1 16.4(4) 3_665 3_665
As5 S9 Li1 90.6(4) . 3_665
As4 S9 Eu1 147.84(8) 3_665 2
As5 S9 Eu1 114.73(7) . 2
Li1 S9 Eu1 139.1(4) 3_665 2
As4 S9 Eu1 101.60(7) 3_665 4_565
As5 S9 Eu1 90.69(7) . 4_565
Li1 S9 Eu1 117.9(4) 3_665 4_565
Eu1 S9 Eu1 94.55(5) 2 4_565
As5 S10 As5 78.57(8) 2_645 4_566
As5 S10 Li1 98.8(4) 2_645 4_566
As5 S10 Li1 108.7(4) 4_566 4_566
As5 S10 Li1 129.4(4) 2_645 2_655
As5 S10 Li1 149.0(4) 4_566 2_655
Li1 S10 Li1 59.6(7) 4_566 2_655
As5 S10 Eu1 104.21(8) 2_645 .
As5 S10 Eu1 95.22(8) 4_566 .
Li1 S10 Eu1 149.6(4) 4_566 .
Li1 S10 Eu1 90.3(4) 2_655 .
As4 Li1 S10 80.9(12) . 4_565
As4 Li1 Li1 143.5(19) . 3_655
S10 Li1 Li1 62.7(7) 4_565 3_655
As4 Li1 S9 42.5(9) . 3_665
S10 Li1 S9 76.1(5) 4_565 3_665
Li1 Li1 S9 122.2(10) 3_655 3_665
As4 Li1 S6 63.9(11) . 2_645
S10 Li1 S6 144.8(7) 4_565 2_645
Li1 Li1 S6 152.5(11) 3_655 2_645
S9 Li1 S6 77.2(5) 3_665 2_645
As4 Li1 S10 158.6(16) . 2_645
S10 Li1 S10 120.4(7) 4_565 2_645
Li1 Li1 S10 57.8(6) 3_655 2_645
S9 Li1 S10 138.2(7) 3_665 2_645
S6 Li1 S10 94.7(6) 2_645 2_645
As4 Li1 S8 29.1(8) . .
S10 Li1 S8 76.0(5) 4_565 .
Li1 Li1 S8 129.1(11) 3_655 .
S9 Li1 S8 70.0(4) 3_665 .
S6 Li1 S8 73.5(4) 2_645 .
S10 Li1 S8 147.3(7) 2_645 .

loop_
_geom_bond_atom_site_label_1
_geom_bond_atom_site_label_2
_geom_bond_distance
_geom_bond_site_symmetry_2
Eu1 S1 2.8493(16) .
Eu1 S9 2.9167(19) 2_545
Eu1 S10 2.948(2) .
Eu1 S9 2.9900(18) 4_566
Eu1 S7 3.0143(18) 2_545
Eu1 S6 3.1253(18) .
Eu1 S8 3.2275(19) 2_645
Eu1 As3 3.5033(8) 4_566
Eu1 As1 3.5462(10) .
Eu1 As2 3.5815(11) 2_545
Eu1 Eu3 4.2893(5) 1_545
Eu1 Eu1 4.3392(9) 3_556
Eu2 S7 3.0735(19) .
Eu2 S4 3.1019(17) 2_645
Eu2 S3 3.1017(17) 2_645
Eu2 S8 3.1132(19) .
Eu2 S3 3.1184(17) .
Eu2 S2 3.1357(19) .
Eu2 S4 3.1400(18) .
Eu2 S2 3.1955(17) 2_655
Eu2 S5 3.2268(17) .
Eu2 Eu3 4.2281(5) 2_545
Eu2 Eu3 4.2290(5) 2_645
Eu3 S1 2.9427(17) 2
Eu3 S7 3.0142(18) 2
Eu3 S8 3.035(2) 2_655
Eu3 S3 3.1050(17) .
Eu3 S1 3.1537(17) 1_565
Eu3 S3 3.1888(18) 2
Eu3 S4 3.2305(17) 2_655
Eu3 S4 3.2936(17) 1_455
Eu3 S6 3.3310(17) .
Eu3 Eu2 4.2281(5) 2
Eu3 Eu2 4.2289(5) 2_655
Eu3 Eu1 4.2894(5) 1_565
As1 S1 2.2183(18) .
As1 S3 2.2276(18) .
As1 S2 2.3229(18) .
As2 S4 2.2068(17) 2_655
As2 S5 2.2591(18) 1_565
As2 S2 2.3285(19) 2_655
As2 Eu1 3.5815(11) 2
As3 S7 2.2206(18) .
As3 S6 2.2384(18) 2_545
As3 S5 2.3295(18) .
As3 Eu1 3.5032(8) 4_565
As4 Li1 0.937(18) .
As4 S8 2.2192(19) .
As4 S9 2.241(2) 3_665
As4 S6 2.581(2) 2_645
As5 S10 2.237(2) 2_655
As5 S10 2.300(2) 4_565
As5 S9 2.469(2) .
As5 As5 2.873(3) 3_665
S1 Eu3 2.9427(17) 2_545
S1 Eu3 3.1537(17) 1_545
S2 As2 2.3284(18) 2_645
S2 Eu2 3.1956(17) 2_645
S3 Eu2 3.1017(17) 2_655
S3 Eu3 3.1887(18) 2_545
S4 As2 2.2069(17) 2_645
S4 Eu2 3.1019(17) 2_655
S4 Eu3 3.2304(17) 2_645
S4 Eu3 3.2937(17) 1_655
S5 As2 2.2591(17) 1_545
S6 As3 2.2384(18) 2
S6 As4 2.581(2) 2_655
S6 Li1 2.85(2) 2_655
S7 Eu3 3.0143(18) 2_545
S7 Eu1 3.0143(18) 2
S8 Li1 2.990(18) .
S8 Eu3 3.035(2) 2_645
S8 Eu1 3.2275(19) 2_655
S9 As4 2.241(2) 3_665
S9 Li1 2.841(19) 3_665
S9 Eu1 2.9167(19) 2
S9 Eu1 2.9900(18) 4_565
S10 As5 2.237(2) 2_645
S10 As5 2.300(2) 4_566
S10 Li1 2.73(2) 4_566
S10 Li1 2.865(18) 2_655
Li1 S10 2.73(2) 4_565
Li1 Li1 2.78(4) 3_655
Li1 S9 2.841(18) 3_665
Li1 S6 2.85(2) 2_645
Li1 S10 2.865(18) 2_645
